data_7154573
loop_
_publ_author_name
'Jana, Sadhan'
'Ashokan, Athira'
'Kumar, Shailesh'
'Verma, Ajay'
'Kumar, Sangit'

_publ_section_title
;
 Copper-catalyzed trifluoromethylation of alkenes: synthesis of
 trifluoromethylated benzoxazines.
;
_journal_issue 31
_journal_name_full 'Organic &amp; biomolecular chemistry'
_journal_page_first 8411
_journal_page_last 8415
_journal_paper_doi 10.1039/c5ob01196e
_journal_volume 13
_journal_year 2015
_chemical_formula_moiety 'C22  H16  N1  O1  F3'
_chemical_formula_sum 'C22 H16 F3 N O'
_chemical_formula_weight 367.36
_chemical_name_systematic
;
 ?
;
_space_group_IT_number 14
_symmetry_cell_setting monoclinic
_symmetry_Int_Tables_number 14
_symmetry_space_group_name_Hall '-P 2yn'
_symmetry_space_group_name_H-M 'P 1 21/n 1'
_atom_sites_solution_hydrogens geom
_audit_conform_dict_location ftp://ftp.iucr.org/pub/cif_core.dic
_audit_conform_dict_name cif_core.dic
_audit_conform_dict_version 2.4.3
_audit_creation_date 2015-05-25T20:26:01-00:00
_audit_creation_method 'WinGX routine CIF_UPDATE'
_audit_update_record
;
2015-05-26 deposited with the CCDC.
2015-07-02 downloaded from the CCDC.
;
_cell_angle_alpha 90
_cell_angle_beta 105.362(4)
_cell_angle_gamma 90
_cell_formula_units_Z 4
_cell_length_a 12.8017(8)
_cell_length_b 9.6398(6)
_cell_length_c 15.4464(10)
_cell_measurement_reflns_used 0
_cell_measurement_temperature 296(2)
_cell_measurement_theta_max 0
_cell_measurement_theta_min 0
_cell_measurement_wavelength 0.71073
_cell_volume 1838.1(2)
_computing_cell_refinement 'Bruker SAINT'
_computing_data_collection 'Bruker APEX2'
_computing_data_reduction 'Bruker SAINT'
_computing_molecular_graphics 'Ortep for Windows (Farrugia, 2012)'
_computing_publication_material 'WinGX publication routines (Farrugia, 2012)'
_computing_structure_refinement 'SHELXL-2014 (Sheldrick, 2014)'
_computing_structure_solution 'SHELXS-97 (Sheldrick 2008)'
_diffrn_ambient_temperature 296(2)
_diffrn_measured_fraction_theta_full 1
_diffrn_measured_fraction_theta_max 0.999
_diffrn_measurement_device_type 'Bruker APEX-II CCD'
_diffrn_measurement_method '\f and \w scans'
_diffrn_radiation_probe x-ray
_diffrn_radiation_type MoK\a
_diffrn_radiation_wavelength 0.71073
_diffrn_reflns_av_R_equivalents 0.177
_diffrn_reflns_av_unetI/netI 0.0588
_diffrn_reflns_Laue_measured_fraction_full 1
_diffrn_reflns_Laue_measured_fraction_max 0.999
_diffrn_reflns_limit_h_max 15
_diffrn_reflns_limit_h_min -15
_diffrn_reflns_limit_k_max 11
_diffrn_reflns_limit_k_min -11
_diffrn_reflns_limit_l_max 18
_diffrn_reflns_limit_l_min -18
_diffrn_reflns_number 46069
_diffrn_reflns_point_group_measured_fraction_full 1
_diffrn_reflns_point_group_measured_fraction_max 0.999
_diffrn_reflns_theta_full 25.242
_diffrn_reflns_theta_max 25.394
_diffrn_reflns_theta_min 2.406
_diffrn_standards_number 0
_exptl_absorpt_coefficient_mu 0.102
_exptl_absorpt_correction_type none
_exptl_crystal_colour COLOURLESS
_exptl_crystal_density_diffrn 1.328
_exptl_crystal_density_method 'not measured'
_exptl_crystal_description PLATE
_exptl_crystal_F_000 760
_exptl_crystal_size_max 0
_exptl_crystal_size_mid 0
_exptl_crystal_size_min 0
_refine_diff_density_max 0.3
_refine_diff_density_min -0.241
_refine_diff_density_rms 0.039
_refine_ls_extinction_method none
_refine_ls_goodness_of_fit_ref 1.012
_refine_ls_hydrogen_treatment constr
_refine_ls_matrix_type full
_refine_ls_number_constraints 0
_refine_ls_number_parameters 244
_refine_ls_number_reflns 3384
_refine_ls_number_restraints 0
_refine_ls_restrained_S_all 1.012
_refine_ls_R_factor_all 0.1246
_refine_ls_R_factor_gt 0.0563
_refine_ls_shift/su_max 0
_refine_ls_shift/su_mean 0
_refine_ls_structure_factor_coef Fsqd
_refine_ls_weighting_details 'w=1/[\s^2^(Fo^2^)+(0.0580P)^2^+0.9354P] where P=(Fo^2^+2Fc^2^)/3'
_refine_ls_weighting_scheme calc
_refine_ls_wR_factor_gt 0.1264
_refine_ls_wR_factor_ref 0.1525
_reflns_Friedel_coverage 0
_reflns_number_gt 1881
_reflns_number_total 3384
_reflns_threshold_expression 'I > 2\s(I)'
_cod_data_source_file c5ob01196e3.cif
_cod_data_source_block SJ_231
_cod_depositor_comments 'Adding full bibliography for 7154572--7154574.cif.'
_cod_original_sg_symbol_H-M 'P 21/n'
_cod_database_code 7154573

loop_
_symmetry_equiv_pos_as_xyz
'x, y, z'
'-x+1/2, y+1/2, -z+1/2'
'-x, -y, -z'
'x-1/2, -y-1/2, z-1/2'

loop_
_atom_site_label
_atom_site_type_symbol
_atom_site_fract_x
_atom_site_fract_y
_atom_site_fract_z
_atom_site_U_iso_or_equiv
_atom_site_adp_type
_atom_site_occupancy
_atom_site_site_symmetry_order
_atom_site_calc_flag
_atom_site_refinement_flags_posn
_atom_site_refinement_flags_adp
O1 O 0.21202(19) 0.6369(2) 0.72608(13) 0.0643(7) Uani 1 1 d . .
N1 N 0.25265(17) 0.4147(2) 0.70356(14) 0.0400(6) Uani 1 1 d . .
H1 H 0.2787 0.3349 0.7276 0.048 Uiso 1 1 calc R U
F2 F 0.60795(16) 0.6873(2) 0.66494(16) 0.0976(7) Uani 1 1 d . .
F1 F 0.5383(2) 0.7688(3) 0.76218(17) 0.1313(11) Uani 1 1 d . .
F3 F 0.5270(2) 0.8772(2) 0.6403(2) 0.1262(10) Uani 1 1 d . .
C6 C 0.2873(2) 0.5031(3) 0.56599(17) 0.0393(7) Uani 1 1 d . .
C17 C 0.2678(2) 0.4936(3) 0.85517(18) 0.0414(7) Uani 1 1 d . .
C1 C 0.2215(2) 0.4299(3) 0.60786(17) 0.0390(7) Uani 1 1 d . .
C10 C 0.4779(2) 0.4359(3) 0.64657(19) 0.0422(7) Uani 1 1 d . .
C16 C 0.2424(2) 0.5218(3) 0.75741(19) 0.0431(7) Uani 1 1 d . .
C7 C 0.3975(2) 0.5501(3) 0.61736(17) 0.0413(7) Uani 1 1 d . .
C8 C 0.4166(2) 0.6847(3) 0.63132(19) 0.0504(8) Uani 1 1 d . .
H6 H 0.356 0.7444 0.6109 0.061 Uiso 1 1 calc R U
C11 C 0.4901(2) 0.3378(3) 0.5839(2) 0.0524(8) Uani 1 1 d . .
H7 H 0.448 0.345 0.5233 0.063 Uiso 1 1 calc R U
C22 C 0.2087(3) 0.5654(3) 0.9041(2) 0.0553(8) Uani 1 1 d . .
H16 H 0.1561 0.6316 0.875 0.066 Uiso 1 1 calc R U
C2 C 0.1249(2) 0.3751(3) 0.5585(2) 0.0542(8) Uani 1 1 d . .
H2 H 0.0809 0.3238 0.5879 0.065 Uiso 1 1 calc R U
C18 C 0.3453(2) 0.3998(3) 0.8993(2) 0.0542(8) Uani 1 1 d . .
H12 H 0.3869 0.3506 0.8668 0.065 Uiso 1 1 calc R U
C5 C 0.2513(2) 0.5235(3) 0.47380(19) 0.0527(8) Uani 1 1 d . .
H5 H 0.2944 0.5756 0.4441 0.063 Uiso 1 1 calc R U
C4 C 0.1544(3) 0.4696(3) 0.4250(2) 0.0610(9) Uani 1 1 d . .
H4 H 0.1309 0.4848 0.3621 0.073 Uiso 1 1 calc R U
C3 C 0.0913(3) 0.3939(3) 0.4669(2) 0.0629(9) Uani 1 1 d . .
H3 H 0.025 0.3547 0.433 0.075 Uiso 1 1 calc R U
C12 C 0.5629(3) 0.2297(3) 0.6092(3) 0.0660(9) Uani 1 1 d . .
H8 H 0.5708 0.1635 0.5658 0.079 Uiso 1 1 calc R U
C9 C 0.5203(3) 0.7529(4) 0.6747(3) 0.0675(10) Uani 1 1 d . .
C21 C 0.2261(3) 0.5407(4) 0.9951(2) 0.0690(10) Uani 1 1 d . .
H15 H 0.185 0.5896 1.0281 0.083 Uiso 1 1 calc R U
C15 C 0.5388(3) 0.4207(3) 0.7344(2) 0.0638(9) Uani 1 1 d . .
H11 H 0.5311 0.4856 0.7785 0.077 Uiso 1 1 calc R U
C20 C 0.3018(3) 0.4471(4) 1.0373(2) 0.0700(10) Uani 1 1 d . .
H14 H 0.3128 0.4298 1.0997 0.084 Uiso 1 1 calc R U
C19 C 0.3625(3) 0.3770(4) 0.9900(2) 0.0708(10) Uani 1 1 d . .
H13 H 0.4164 0.3129 1.02 0.085 Uiso 1 1 calc R U
C13 C 0.6235(3) 0.2175(4) 0.6958(3) 0.0742(11) Uani 1 1 d . .
H9 H 0.6742 0.1439 0.7126 0.089 Uiso 1 1 calc R U
C14 C 0.6109(3) 0.3121(4) 0.7585(3) 0.0808(11) Uani 1 1 d . .
H10 H 0.6521 0.3027 0.8191 0.097 Uiso 1 1 calc R U

loop_
_atom_site_aniso_label
_atom_site_aniso_U_11
_atom_site_aniso_U_22
_atom_site_aniso_U_33
_atom_site_aniso_U_23
_atom_site_aniso_U_13
_atom_site_aniso_U_12
O1 0.1050(18) 0.0319(12) 0.0609(14) 0.0026(10) 0.0303(13) 0.0118(11)
N1 0.0508(14) 0.0275(12) 0.0442(14) 0.0004(11) 0.0172(11) 0.0028(10)
F2 0.0523(12) 0.0880(16) 0.146(2) -0.0159(15) 0.0139(12) -0.0164(12)
F1 0.131(2) 0.166(3) 0.0927(18) -0.0628(18) 0.0223(15) -0.0628(19)
F3 0.0948(17) 0.0612(14) 0.201(3) 0.0226(16) 0.0022(17) -0.0298(13)
C6 0.0422(16) 0.0353(15) 0.0407(17) -0.0013(13) 0.0117(13) 0.0000(13)
C17 0.0490(17) 0.0336(15) 0.0458(17) -0.0045(13) 0.0198(14) -0.0046(14)
C1 0.0445(16) 0.0303(14) 0.0432(17) -0.0042(13) 0.0134(14) 0.0002(13)
C10 0.0393(16) 0.0386(16) 0.0513(18) 0.0037(14) 0.0166(14) -0.0078(13)
C16 0.0494(17) 0.0325(16) 0.0513(18) -0.0016(14) 0.0201(14) -0.0043(14)
C7 0.0459(17) 0.0443(18) 0.0373(16) -0.0002(13) 0.0172(13) -0.0056(14)
C8 0.0476(18) 0.0450(18) 0.0583(19) -0.0048(15) 0.0132(15) -0.0040(15)
C11 0.0497(18) 0.0525(18) 0.0590(19) 0.0008(17) 0.0215(15) -0.0021(16)
C22 0.070(2) 0.0488(18) 0.056(2) -0.0007(16) 0.0310(17) 0.0004(16)
C2 0.0508(19) 0.0524(19) 0.061(2) -0.0052(16) 0.0180(16) -0.0112(16)
C18 0.0547(19) 0.0528(19) 0.056(2) -0.0029(16) 0.0158(16) 0.0053(16)
C5 0.058(2) 0.0570(19) 0.0443(18) 0.0041(15) 0.0150(15) -0.0026(16)
C4 0.066(2) 0.068(2) 0.0429(18) -0.0027(17) 0.0053(17) 0.0028(19)
C3 0.0522(19) 0.066(2) 0.063(2) -0.0109(18) 0.0016(17) -0.0114(17)
C12 0.063(2) 0.053(2) 0.090(3) -0.0012(19) 0.035(2) 0.0036(18)
C9 0.071(3) 0.047(2) 0.083(3) -0.0120(19) 0.017(2) -0.0137(18)
C21 0.085(3) 0.070(2) 0.062(2) -0.0113(19) 0.037(2) -0.002(2)
C15 0.068(2) 0.059(2) 0.059(2) 0.0002(18) 0.0061(17) 0.0032(19)
C20 0.077(2) 0.090(3) 0.0426(19) -0.004(2) 0.0148(18) -0.010(2)
C19 0.070(2) 0.084(3) 0.053(2) 0.0041(19) 0.0068(18) 0.011(2)
C13 0.060(2) 0.063(2) 0.100(3) 0.018(2) 0.021(2) 0.0119(19)
C14 0.076(3) 0.077(3) 0.076(3) 0.014(2) -0.002(2) 0.008(2)

loop_
_atom_type_symbol
_atom_type_description
_atom_type_scat_dispersion_real
_atom_type_scat_dispersion_imag
_atom_type_scat_source
C C 0.0033 0.0016 'International Tables Vol C Tables 4.2.6.8 and 6.1.1.4'
H H 0 0 'International Tables Vol C Tables 4.2.6.8 and 6.1.1.4'
N N 0.0061 0.0033 'International Tables Vol C Tables 4.2.6.8 and 6.1.1.4'
O O 0.0106 0.006 'International Tables Vol C Tables 4.2.6.8 and 6.1.1.4'
F F 0.0171 0.0103 'International Tables Vol C Tables 4.2.6.8 and 6.1.1.4'

loop_
_geom_angle_atom_site_label_1
_geom_angle_atom_site_label_2
_geom_angle_atom_site_label_3
_geom_angle
C16 N1 C1 120.6(2)
C16 N1 H1 119.7
C1 N1 H1 119.7
C1 C6 C5 118.2(3)
C1 C6 C7 120.9(2)
C5 C6 C7 120.8(2)
C18 C17 C22 118.8(3)
C18 C17 C16 123.9(3)
C22 C17 C16 117.3(3)
C2 C1 C6 120.4(3)
C2 C1 N1 119.8(2)
C6 C1 N1 119.8(2)
C15 C10 C11 118.2(3)
C15 C10 C7 122.7(3)
C11 C10 C7 119.1(3)
O1 C16 N1 121.2(3)
O1 C16 C17 121.8(2)
N1 C16 C17 117.1(2)
C8 C7 C10 126.1(3)
C8 C7 C6 119.4(3)
C10 C7 C6 114.5(2)
C7 C8 C9 127.9(3)
C7 C8 H6 116
C9 C8 H6 116
C12 C11 C10 120.4(3)
C12 C11 H7 119.8
C10 C11 H7 119.8
C21 C22 C17 120.2(3)
C21 C22 H16 119.9
C17 C22 H16 119.9
C1 C2 C3 120.6(3)
C1 C2 H2 119.7
C3 C2 H2 119.7
C19 C18 C17 120.5(3)
C19 C18 H12 119.8
C17 C18 H12 119.8
C4 C5 C6 121.0(3)
C4 C5 H5 119.5
C6 C5 H5 119.5
C5 C4 C3 120.2(3)
C5 C4 H4 119.9
C3 C4 H4 119.9
C4 C3 C2 119.5(3)
C4 C3 H3 120.3
C2 C3 H3 120.3
C13 C12 C11 120.6(3)
C13 C12 H8 119.7
C11 C12 H8 119.7
F1 C9 F3 107.0(3)
F1 C9 F2 104.3(3)
F3 C9 F2 103.8(3)
F1 C9 C8 114.2(3)
F3 C9 C8 111.6(3)
F2 C9 C8 115.0(3)
C20 C21 C22 120.3(3)
C20 C21 H15 119.8
C22 C21 H15 119.8
C14 C15 C10 120.6(3)
C14 C15 H11 119.7
C10 C15 H11 119.7
C21 C20 C19 120.2(3)
C21 C20 H14 119.9
C19 C20 H14 119.9
C20 C19 C18 120.0(3)
C20 C19 H13 120
C18 C19 H13 120
C12 C13 C14 119.5(3)
C12 C13 H9 120.2
C14 C13 H9 120.2
C13 C14 C15 120.7(3)
C13 C14 H10 119.7
C15 C14 H10 119.7

loop_
_geom_bond_atom_site_label_1
_geom_bond_atom_site_label_2
_geom_bond_distance
O1 C16 1.232(3)
N1 C16 1.354(3)
N1 C1 1.433(3)
N1 H1 0.88
F2 C9 1.331(4)
F1 C9 1.318(4)
F3 C9 1.323(4)
C6 C1 1.384(3)
C6 C5 1.390(4)
C6 C7 1.494(4)
C17 C18 1.381(4)
C17 C22 1.388(4)
C17 C16 1.483(4)
C1 C2 1.375(4)
C10 C15 1.381(4)
C10 C11 1.392(4)
C10 C7 1.493(4)
C7 C8 1.327(4)
C8 C9 1.473(4)
C8 H6 0.95
C11 C12 1.384(4)
C11 H7 0.95
C22 C21 1.384(4)
C22 H16 0.95
C2 C3 1.377(4)
C2 H2 0.95
C18 C19 1.378(4)
C18 H12 0.95
C5 C4 1.371(4)
C5 H5 0.95
C4 C3 1.371(4)
C4 H4 0.95
C3 H3 0.95
C12 C13 1.362(5)
C12 H8 0.95
C21 C20 1.358(5)
C21 H15 0.95
C15 C14 1.380(5)
C15 H11 0.95
C20 C19 1.377(5)
C20 H14 0.95
C19 H13 0.95
C13 C14 1.371(5)
C13 H9 0.95
C14 H10 0.95
